data_2222253
loop_
_publ_author_name
'Krieck, Sven'
'G\"orls, Helmar'
'Westerhausen, Matthias'

_publ_section_title
;
 Bis(2,4,6-trimethylphenyl)zinc(II)
;
_journal_coeditor_code BT2971
_journal_issue 7
_journal_name_full 'Acta Crystallographica Section E'
_journal_page_first m809
_journal_paper_doi 10.1107/S1600536809023186
_journal_volume 65
_journal_year 2009
_chemical_formula_iupac '[Zn (C9 H11)2]'
_chemical_formula_moiety 'C18 H22 Zn'
_chemical_formula_sum 'C18 H22 Zn'
_chemical_formula_weight 303.73
_chemical_name_systematic
;
Bis(2,4,6-trimethylphenyl)zinc(II)
;
_space_group_IT_number 138
_symmetry_cell_setting tetragonal
_symmetry_space_group_name_Hall '-P 4ac 2ac'
_symmetry_space_group_name_H-M 'P 42/n c m :2'
_atom_sites_solution_hydrogens geom
_atom_sites_solution_primary direct
_atom_sites_solution_secondary difmap
_audit_creation_method SHELXL-97
_cell_angle_alpha 90.00
_cell_angle_beta 90.00
_cell_angle_gamma 90.00
_cell_formula_units_Z 4
_cell_length_a 18.3059(9)
_cell_length_b 18.3059(9)
_cell_length_c 5.0494(4)
_cell_measurement_reflns_used 10286
_cell_measurement_temperature 183(2)
_cell_measurement_theta_max 27.47
_cell_measurement_theta_min 3.15
_cell_volume 1692.08(18)
_computing_cell_refinement 'DENZO (Otwinowski & Minor, 1997)'
_computing_data_collection 'COLLECT (Nonius, 1998)'
_computing_data_reduction 'DENZO (Otwinowski & Minor, 1997)'
_computing_molecular_graphics 'SHELXTL/PC (Sheldrick, 2008)'
_computing_publication_material 'SHELXL97 (Sheldrick, 2008)'
_computing_structure_refinement 'SHELXL97 (Sheldrick, 2008)'
_computing_structure_solution 'SHELXS97 (Sheldrick, 2008)'
_diffrn_ambient_temperature 183(2)
_diffrn_measured_fraction_theta_full 0.994
_diffrn_measured_fraction_theta_max 0.994
_diffrn_measurement_device_type 'Nonius KappaCCD'
_diffrn_measurement_method '\f and \w'
_diffrn_radiation_monochromator graphite
_diffrn_radiation_source 'fine-focus sealed tube'
_diffrn_radiation_type MoK\a
_diffrn_radiation_wavelength 0.71073
_diffrn_reflns_av_R_equivalents 0.0458
_diffrn_reflns_av_sigmaI/netI 0.0241
_diffrn_reflns_limit_h_max 23
_diffrn_reflns_limit_h_min -22
_diffrn_reflns_limit_k_max 23
_diffrn_reflns_limit_k_min -23
_diffrn_reflns_limit_l_max 5
_diffrn_reflns_limit_l_min -6
_diffrn_reflns_number 10286
_diffrn_reflns_theta_full 27.47
_diffrn_reflns_theta_max 27.47
_diffrn_reflns_theta_min 3.15
_exptl_absorpt_coefficient_mu 1.437
_exptl_absorpt_correction_type none
_exptl_crystal_colour colourless
_exptl_crystal_density_diffrn 1.192
_exptl_crystal_density_method 'not measured'
_exptl_crystal_description octaeder
_exptl_crystal_F_000 640
_exptl_crystal_size_max 0.05
_exptl_crystal_size_mid 0.05
_exptl_crystal_size_min 0.04
_refine_diff_density_max 1.325
_refine_diff_density_min -0.598
_refine_ls_extinction_coef 0.041(11)
_refine_ls_extinction_expression Fc^*^=kFc[1+0.001xFc^2^\l^3^/sin(2\q)]^-1/4^
_refine_ls_extinction_method 'SHELXL97 (Sheldrick, 2008)'
_refine_ls_goodness_of_fit_ref 1.128
_refine_ls_hydrogen_treatment constr
_refine_ls_matrix_type full
_refine_ls_number_parameters 53
_refine_ls_number_reflns 1016
_refine_ls_number_restraints 0
_refine_ls_restrained_S_all 1.128
_refine_ls_R_factor_all 0.1000
_refine_ls_R_factor_gt 0.0709
_refine_ls_shift/su_max 0.000
_refine_ls_shift/su_mean 0.000
_refine_ls_structure_factor_coef Fsqd
_refine_ls_weighting_details 'calc w=1/[\s^2^(Fo^2^)+(0.1807P)^2^+0.5133P] where P=(Fo^2^+2Fc^2^)/3'
_refine_ls_weighting_scheme calc
_refine_ls_wR_factor_gt 0.2334
_refine_ls_wR_factor_ref 0.2701
_reflns_number_gt 685
_reflns_number_total 1016
_reflns_threshold_expression I>2\s(I)
_cod_data_source_file bt2971.cif
_cod_data_source_block I
_cod_original_sg_symbol_H-M 'P 42/n c m'
_cod_database_code 2222253
_cod_database_fobs_code 2222253

loop_
_symmetry_equiv_pos_as_xyz
'x, y, z'
'-x+1/2, -y+1/2, z'
'-y+1/2, x, z+1/2'
'y, -x+1/2, z+1/2'
'-x, y+1/2, -z+1/2'
'x+1/2, -y, -z+1/2'
'y+1/2, x+1/2, -z'
'-y, -x, -z'
'-x, -y, -z'
'x-1/2, y-1/2, -z'
'y-1/2, -x, -z-1/2'
'-y, x-1/2, -z-1/2'
'x, -y-1/2, z-1/2'
'-x-1/2, y, z-1/2'
'-y-1/2, -x-1/2, z'
'y, x, z'

loop_
_atom_site_type_symbol
_atom_site_label
_atom_site_fract_x
_atom_site_fract_y
_atom_site_fract_z
_atom_site_U_iso_or_equiv
_atom_site_adp_type
_atom_site_calc_flag
_atom_site_refinement_flags
_atom_site_occupancy
_atom_site_disorder_assembly
_atom_site_disorder_group
Zn Zn1 0.0000 0.5000 0.0000 0.0388(6) Uani d S 1 . .
C C1 -0.0524(2) 0.5524(2) -0.2778(9) 0.0397(13) Uani d S 1 . .
C C2 -0.1176(2) 0.5250(2) -0.3816(7) 0.0413(11) Uani d . 1 . .
C C3 -0.1542(2) 0.5623(2) -0.5831(8) 0.0424(11) Uani d . 1 . .
H H3A -0.1987 0.5431 -0.6500 0.051 Uiso calc R 1 . .
C C4 -0.1268(2) 0.6268(2) -0.6875(9) 0.0432(14) Uani d S 1 . .
C C5 -0.1687(2) 0.6687(2) -0.8986(11) 0.0455(14) Uani d S 1 . .
H H5A -0.1418 0.7132 -0.9452 0.068 Uiso calc PR 0.50 . .
H H5B -0.2170 0.6820 -0.8302 0.068 Uiso calc PR 0.50 . .
H H5C -0.1743 0.6381 -1.0563 0.068 Uiso calc PR 0.50 . .
C C6 -0.1516(2) 0.4566(2) -0.2699(8) 0.0503(12) Uani d . 1 . .
H H6A -0.1933 0.4422 -0.3799 0.075 Uiso calc R 1 . .
H H6B -0.1683 0.4659 -0.0886 0.075 Uiso calc R 1 . .
H H6C -0.1153 0.4172 -0.2687 0.075 Uiso calc R 1 . .

loop_
_atom_site_aniso_label
_atom_site_aniso_U_11
_atom_site_aniso_U_22
_atom_site_aniso_U_33
_atom_site_aniso_U_12
_atom_site_aniso_U_13
_atom_site_aniso_U_23
Zn1 0.0385(7) 0.0385(7) 0.0394(9) 0.0034(3) -0.0015(2) 0.0015(2)
C1 0.0435(19) 0.0435(19) 0.032(2) 0.008(2) 0.0036(14) -0.0036(14)
C2 0.043(2) 0.044(2) 0.038(2) 0.0059(17) 0.0021(16) -0.0033(16)
C3 0.046(2) 0.045(2) 0.0353(19) 0.0052(16) 0.0002(16) -0.0052(17)
C4 0.051(2) 0.051(2) 0.028(2) 0.010(3) 0.0028(14) -0.0028(14)
C5 0.054(2) 0.054(2) 0.029(3) 0.005(3) -0.0019(16) 0.0019(16)
C6 0.052(3) 0.045(2) 0.054(2) -0.0005(18) -0.0011(19) 0.0024(19)

loop_
_atom_type_symbol
_atom_type_description
_atom_type_scat_dispersion_real
_atom_type_scat_dispersion_imag
_atom_type_scat_source
C C 0.0033 0.0016 'International Tables Vol C Tables 4.2.6.8 and 6.1.1.4'
H H 0.0000 0.0000 'International Tables Vol C Tables 4.2.6.8 and 6.1.1.4'
Zn Zn 0.2839 1.4301 'International Tables Vol C Tables 4.2.6.8 and 6.1.1.4'

loop_
_geom_angle_atom_site_label_1
_geom_angle_atom_site_label_2
_geom_angle_atom_site_label_3
_geom_angle_site_symmetry_1
_geom_angle_site_symmetry_3
_geom_angle
_geom_angle_publ_flag
C1 Zn1 C1 . 9_565 179.9990(10) ?
C2 C1 C2 15_665 . 118.1(5) ?
C2 C1 Zn1 15_665 . 120.9(2) ?
C2 C1 Zn1 . . 120.9(2) ?
C1 C2 C3 . . 120.6(4) ?
C1 C2 C6 . . 120.7(4) ?
C3 C2 C6 . . 118.7(3) ?
C4 C3 C2 . . 121.3(4) ?
C4 C3 H3A . . 119.4 ?
C2 C3 H3A . . 119.4 ?
C3 C4 C3 15_665 . 118.1(5) ?
C3 C4 C5 15_665 . 120.9(2) ?
C3 C4 C5 . . 120.9(2) ?
C4 C5 H5A . . 109.5 ?
C4 C5 H5B . . 109.5 ?
H5A C5 H5B . . 109.5 ?
C4 C5 H5C . . 109.5 ?
H5A C5 H5C . . 109.5 ?
H5B C5 H5C . . 109.5 ?
C2 C6 H6A . . 109.5 ?
C2 C6 H6B . . 109.5 ?
H6A C6 H6B . . 109.5 ?
C2 C6 H6C . . 109.5 ?
H6A C6 H6C . . 109.5 ?
H6B C6 H6C . . 109.5 ?

loop_
_geom_bond_atom_site_label_1
_geom_bond_atom_site_label_2
_geom_bond_site_symmetry_2
_geom_bond_distance
_geom_bond_publ_flag
Zn1 C1 . 1.951(5) ?
Zn1 C1 9_565 1.951(5) ?
C1 C2 15_665 1.396(5) ?
C1 C2 . 1.396(5) ?
C2 C3 . 1.397(6) ?
C2 C6 . 1.509(6) ?
C3 C4 . 1.386(5) ?
C3 H3A . 0.9500 ?
C4 C3 15_665 1.386(5) ?
C4 C5 . 1.522(7) ?
C5 H5A . 0.9800 ?
C5 H5B . 0.9800 ?
C5 H5C . 0.9800 ?
C6 H6A . 0.9800 ?
C6 H6B . 0.9800 ?
C6 H6C . 0.9800 ?
